data_1557063
loop_
_publ_author_name
'B\"urger, Marcel'
'Loch, Maximilian N.'
'Jones, Peter G.'
'Werz, Daniel B.'

_publ_section_title
;
 From 1,2-difunctionalisation to cyanide-transfer cascades -- Pd-catalysed
 cyanosulfenylation of internal (oligo)alkynes
;
_journal_issue 7
_journal_name_full 'Chemical Science'
_journal_page_first 1912
_journal_page_last 1917
_journal_paper_doi 10.1039/C9SC04569D
_journal_volume 11
_journal_year 2020
_chemical_formula_sum 'C11 H9 N O S'
_chemical_formula_weight 203.25
_space_group_IT_number 14
_space_group_name_Hall '-P 2ybc'
_space_group_name_H-M_alt 'P 1 21/c 1'
_symmetry_cell_setting monoclinic
_symmetry_space_group_name_H-M 'P 1 21/c 1'
_atom_sites_solution_hydrogens geom
_atom_sites_solution_primary direct
_atom_sites_solution_secondary difmap
_audit_creation_method SHELXL-97
_audit_update_record
;
2019-08-20 deposited with the CCDC.	2020-01-16 downloaded from the CCDC.
;
_cell_angle_alpha 90.00
_cell_angle_beta 104.425(2)
_cell_angle_gamma 90.00
_cell_formula_units_Z 4
_cell_length_a 10.9143(2)
_cell_length_b 7.26579(18)
_cell_length_c 12.4737(2)
_cell_measurement_reflns_used 11164
_cell_measurement_temperature 100(2)
_cell_measurement_theta_max 76.0740
_cell_measurement_theta_min 4.1720
_cell_volume 957.99(3)
_computing_cell_refinement 'CrysAlisPro 1.171.38.43c (Rigaku OD, 2015)'
_computing_data_collection 'CrysAlisPro 1.171.38.43c (Rigaku OD, 2015)'
_computing_data_reduction 'CrysAlisPro 1.171.38.43c (Rigaku OD, 2015)'
_computing_molecular_graphics 'Siemens XP'
_computing_publication_material SHELXL-97
_computing_structure_refinement 'SHELXL-97 (Sheldrick, 1997)'
_computing_structure_solution 'SHELXS-97 (Sheldrick, 1990)'
_diffrn_ambient_temperature 100(2)
_diffrn_detector_area_resol_mean 10.3543
_diffrn_measured_fraction_theta_full 0.999
_diffrn_measured_fraction_theta_max 0.998
_diffrn_measurement_device_type 'Oxford Diffraction Xcalibur, Atlas, Nova'
_diffrn_measurement_method \w-scan
_diffrn_radiation_monochromator mirror
_diffrn_radiation_type CuK\a
_diffrn_radiation_wavelength 1.54184
_diffrn_reflns_av_R_equivalents 0.0498
_diffrn_reflns_av_sigmaI/netI 0.0204
_diffrn_reflns_limit_h_max 13
_diffrn_reflns_limit_h_min -13
_diffrn_reflns_limit_k_max 9
_diffrn_reflns_limit_k_min -7
_diffrn_reflns_limit_l_max 15
_diffrn_reflns_limit_l_min -15
_diffrn_reflns_number 20246
_diffrn_reflns_theta_full 75.00
_diffrn_reflns_theta_max 75.86
_diffrn_reflns_theta_min 4.18
_diffrn_source 'micro-focus sealed X-ray tube'
_exptl_absorpt_coefficient_mu 2.690
_exptl_absorpt_correction_T_max 1.00000
_exptl_absorpt_correction_T_min 0.79147
_exptl_absorpt_correction_type multi-scan
_exptl_absorpt_process_details
;
CrysAlisPro 1.171.38.43c (Rigaku Oxford Diffraction, 2015)
Empirical absorption correction using spherical harmonics,
 implemented in SCALE3 ABSPACK scaling algorithm.
;
_exptl_crystal_colour colourless
_exptl_crystal_density_diffrn 1.409
_exptl_crystal_density_method 'not measured'
_exptl_crystal_description block
_exptl_crystal_F_000 424
_exptl_crystal_size_max 0.20
_exptl_crystal_size_mid 0.20
_exptl_crystal_size_min 0.15
_refine_diff_density_max 0.275
_refine_diff_density_min -0.297
_refine_diff_density_rms 0.048
_refine_ls_extinction_method none
_refine_ls_goodness_of_fit_ref 1.057
_refine_ls_hydrogen_treatment constr
_refine_ls_matrix_type full
_refine_ls_number_parameters 128
_refine_ls_number_reflns 1990
_refine_ls_number_restraints 0
_refine_ls_restrained_S_all 1.057
_refine_ls_R_factor_all 0.0352
_refine_ls_R_factor_gt 0.0307
_refine_ls_shift/su_max 0.001
_refine_ls_shift/su_mean 0.000
_refine_ls_structure_factor_coef Fsqd
_refine_ls_weighting_details 'calc w=1/[\s^2^(Fo^2^)+(0.0472P)^2^+0.3528P] where P=(Fo^2^+2Fc^2^)/3'
_refine_ls_weighting_scheme calc
_refine_ls_wR_factor_gt 0.0809
_refine_ls_wR_factor_ref 0.0847
_reflns_number_gt 1791
_reflns_number_total 1990
_reflns_threshold_expression >2sigma(I)
_cod_data_source_file c9sc04569d2.cif
_cod_data_source_block hamm
_cod_depositor_comments
;Adding full bibliography for 1557060--1557069.cif.

 Adding full bibliography for 1557060--1557069.cif.
;
_cod_original_cell_volume 957.99(4)
_cod_original_sg_symbol_H-M 'P 21/c'
_cod_database_code 1557063

loop_
_symmetry_equiv_pos_as_xyz
'x, y, z'
'-x, y+1/2, -z+1/2'
'-x, -y, -z'
'x, -y-1/2, z-1/2'

loop_
_atom_site_label
_atom_site_type_symbol
_atom_site_fract_x
_atom_site_fract_y
_atom_site_fract_z
_atom_site_U_iso_or_equiv
_atom_site_adp_type
_atom_site_occupancy
_atom_site_symmetry_multiplicity
_atom_site_calc_flag
_atom_site_refinement_flags
C1 C 0.72738(13) 0.0739(2) 0.20909(11) 0.0191(3) Uani 1 1 d .
C2 C 0.72333(13) 0.13049(19) 0.31522(12) 0.0186(3) Uani 1 1 d .
C3 C 0.46815(13) 0.15354(19) 0.22728(11) 0.0181(3) Uani 1 1 d .
C4 C 0.51816(13) 0.1716(2) 0.12572(11) 0.0198(3) Uani 1 1 d .
H4A H 0.4485 0.1494 0.0591 0.024 Uiso 1 1 calc R
H4B H 0.5493 0.2986 0.1213 0.024 Uiso 1 1 calc R
C5 C 0.84289(14) 0.0372(2) 0.18558(12) 0.0239(3) Uani 1 1 d .
H5 H 0.8453 -0.0031 0.1137 0.029 Uiso 1 1 calc R
C6 C 0.95432(13) 0.0590(2) 0.26655(13) 0.0258(3) Uani 1 1 d .
H6 H 1.0330 0.0325 0.2503 0.031 Uiso 1 1 calc R
C7 C 0.95158(14) 0.1200(2) 0.37200(13) 0.0243(3) Uani 1 1 d .
H7 H 1.0283 0.1375 0.4270 0.029 Uiso 1 1 calc R
C8 C 0.83648(14) 0.1548(2) 0.39620(12) 0.0214(3) Uani 1 1 d .
H8 H 0.8345 0.1953 0.4681 0.026 Uiso 1 1 calc R
C9 C 0.34419(13) 0.14024(19) 0.22494(11) 0.0190(3) Uani 1 1 d .
C10 C 0.30901(13) 0.1131(2) 0.32759(12) 0.0201(3) Uani 1 1 d .
C11 C 0.23524(14) 0.1504(2) 0.12315(12) 0.0230(3) Uani 1 1 d .
H11A H 0.2668 0.1873 0.0594 0.035 Uiso 1 1 calc R
H11B H 0.1734 0.2411 0.1350 0.035 Uiso 1 1 calc R
H11C H 0.1947 0.0295 0.1090 0.035 Uiso 1 1 calc R
N1 N 0.27838(11) 0.08595(19) 0.40787(10) 0.0257(3) Uani 1 1 d .
O1 O 0.61914(9) 0.04384(14) 0.12685(8) 0.0207(2) Uani 1 1 d .
S1 S 0.58052(3) 0.15677(5) 0.35532(3) 0.01998(13) Uani 1 1 d .

loop_
_atom_site_aniso_label
_atom_site_aniso_U_11
_atom_site_aniso_U_22
_atom_site_aniso_U_33
_atom_site_aniso_U_23
_atom_site_aniso_U_13
_atom_site_aniso_U_12
C1 0.0206(6) 0.0163(7) 0.0200(6) -0.0001(5) 0.0041(5) -0.0010(5)
C2 0.0205(6) 0.0151(7) 0.0211(7) 0.0018(5) 0.0066(5) -0.0005(5)
C3 0.0224(7) 0.0135(7) 0.0181(6) 0.0002(5) 0.0043(5) 0.0018(5)
C4 0.0208(6) 0.0201(7) 0.0189(7) 0.0010(5) 0.0056(5) 0.0017(5)
C5 0.0255(7) 0.0247(8) 0.0237(7) -0.0005(6) 0.0099(6) -0.0008(6)
C6 0.0213(7) 0.0273(8) 0.0305(7) 0.0021(6) 0.0097(6) -0.0013(6)
C7 0.0215(7) 0.0230(8) 0.0268(7) 0.0023(6) 0.0031(6) -0.0035(6)
C8 0.0252(7) 0.0177(7) 0.0204(7) 0.0009(5) 0.0041(6) -0.0018(5)
C9 0.0227(7) 0.0150(7) 0.0194(7) 0.0007(5) 0.0055(5) -0.0001(5)
C10 0.0173(6) 0.0188(7) 0.0234(7) 0.0000(5) 0.0033(5) 0.0011(5)
C11 0.0225(7) 0.0241(8) 0.0210(7) 0.0012(5) 0.0027(6) -0.0005(6)
N1 0.0237(6) 0.0301(7) 0.0242(6) 0.0014(5) 0.0076(5) 0.0018(5)
O1 0.0208(5) 0.0213(5) 0.0195(5) -0.0035(4) 0.0042(4) 0.0012(4)
S1 0.01940(18) 0.0244(2) 0.01610(18) -0.00060(12) 0.00433(13) 0.00095(13)

loop_
_atom_type_symbol
_atom_type_description
_atom_type_scat_dispersion_real
_atom_type_scat_dispersion_imag
_atom_type_scat_source
C C 0.0181 0.0091 'International Tables Vol C Tables 4.2.6.8 and 6.1.1.4'
H H 0.0000 0.0000 'International Tables Vol C Tables 4.2.6.8 and 6.1.1.4'
N N 0.0311 0.0180 'International Tables Vol C Tables 4.2.6.8 and 6.1.1.4'
O O 0.0492 0.0322 'International Tables Vol C Tables 4.2.6.8 and 6.1.1.4'
S S 0.3331 0.5567 'International Tables Vol C Tables 4.2.6.8 and 6.1.1.4'

loop_
_geom_angle_atom_site_label_1
_geom_angle_atom_site_label_2
_geom_angle_atom_site_label_3
_geom_angle
O1 C1 C5 117.90(12)
O1 C1 C2 121.96(12)
C5 C1 C2 120.06(13)
C1 C2 C8 119.40(13)
C1 C2 S1 122.67(11)
C8 C2 S1 117.76(11)
C9 C3 C4 124.06(13)
C9 C3 S1 119.36(11)
C4 C3 S1 116.56(10)
O1 C4 C3 111.93(11)
C6 C5 C1 120.19(13)
C5 C6 C7 120.23(13)
C8 C7 C6 119.78(14)
C7 C8 C2 120.31(14)
C3 C9 C10 118.62(13)
C3 C9 C11 126.16(13)
C10 C9 C11 115.22(12)
N1 C10 C9 177.53(16)
C1 O1 C4 114.74(10)
C3 S1 C2 101.96(7)

loop_
_geom_bond_atom_site_label_1
_geom_bond_atom_site_label_2
_geom_bond_distance
C1 O1 1.3755(16)
C1 C5 1.3896(19)
C1 C2 1.3973(19)
C2 C8 1.398(2)
C2 S1 1.7620(14)
C3 C9 1.349(2)
C3 C4 1.5049(19)
C3 S1 1.7549(14)
C4 O1 1.4381(17)
C5 C6 1.383(2)
C6 C7 1.395(2)
C7 C8 1.386(2)
C9 C10 1.4390(19)
C9 C11 1.5098(18)
C10 N1 1.1489(19)

loop_
_geom_torsion_atom_site_label_1
_geom_torsion_atom_site_label_2
_geom_torsion_atom_site_label_3
_geom_torsion_atom_site_label_4
_geom_torsion
O1 C1 C2 C8 178.52(13)
C5 C1 C2 C8 1.9(2)
O1 C1 C2 S1 3.3(2)
C5 C1 C2 S1 -173.29(11)
C9 C3 C4 O1 -131.24(14)
S1 C3 C4 O1 50.53(14)
O1 C1 C5 C6 -177.76(13)
C2 C1 C5 C6 -1.0(2)
C1 C5 C6 C7 -0.7(2)
C5 C6 C7 C8 1.4(2)
C6 C7 C8 C2 -0.5(2)
C1 C2 C8 C7 -1.1(2)
S1 C2 C8 C7 174.27(11)
C4 C3 C9 C10 176.50(13)
S1 C3 C9 C10 -5.32(18)
C4 C3 C9 C11 -3.3(2)
S1 C3 C9 C11 174.93(11)
C5 C1 O1 C4 -145.25(13)
C2 C1 O1 C4 38.03(18)
C3 C4 O1 C1 -65.75(15)
C9 C3 S1 C2 169.19(11)
C4 C3 S1 C2 -12.49(12)
C1 C2 S1 C3 -14.24(14)
C8 C2 S1 C3 170.52(11)
